data_1505106
loop_
_publ_author_name
'Schmidt, Wolfgang'
'Wilczok, Ursula'
'Weidenthaler, Claudia'
'Medenbach, Olaf'
'Goddard, Richard'
'Buth, Gernot'
'Cepak, Alexander'

_publ_section_title
;
 Preparation and morphology of pyramidal MFI single-crystal segments.
;
_journal_issue 48
_journal_name_full 'The journal of physical chemistry. B'
_journal_page_first 13538
_journal_page_last 13543
_journal_paper_doi 10.1021/jp075934p
_journal_volume 111
_journal_year 2007
_chemical_compound_source 'reaction solution'
_chemical_formula_moiety 'O2 Si'
_chemical_formula_sum 'O2 Si'
_chemical_formula_weight 60.09
_chemical_melting_point ?
_chemical_name_common ZSM-5
_chemical_name_systematic
; 
 catena-(alumosilicate)
;
_space_group_IT_number 14
_symmetry_cell_setting monoclinic
_symmetry_Int_Tables_number 14
_symmetry_space_group_name_Hall '-P 2yn'
_symmetry_space_group_name_H-M 'P 1 21/n 1'
_atom_sites_solution_hydrogens none
_atom_sites_solution_primary direct
_atom_sites_solution_secondary difmap
_audit_block_code WUM-UA-014-04-03
_audit_creation_date 2007-05-09
_cell_angle_alpha 90.0
_cell_angle_beta 90.547(6)
_cell_angle_gamma 90.0
_cell_formula_units_Z 96
_cell_length_a 13.382(3)
_cell_length_b 20.125(5)
_cell_length_c 19.890(5)
_cell_measurement_reflns_used 902
_cell_measurement_temperature 293
_cell_measurement_theta_max 26.762
_cell_measurement_theta_min 2.278
_cell_volume 5356(2)
_computing_cell_refinement 'SMART software (Siemens, 1995)'
_computing_data_collection 'SMART software (Siemens, 1995)'
_computing_data_reduction 'SAINT software (Siemens, 1995)'
_computing_molecular_graphics 'DIAMOND (Crystal Impact GbR, 2005)'
_computing_structure_refinement 'SHELXL-97 (Sheldrick, 1997)'
_computing_structure_solution 'SHELXS-97 (Sheldrick, 1990)'
_diffrn_ambient_temperature 293
_diffrn_measured_fraction_theta_full 0.997
_diffrn_measured_fraction_theta_max 0.997
_diffrn_measurement_device_type 'Bruker-AXS APEX-II'
_diffrn_measurement_method 'CCD \w-scan'
_diffrn_radiation_monochromator Si(111)
_diffrn_radiation_source 'ANKA synchrotron source, Karlsruhe'
_diffrn_radiation_type 'synchrotron radiation'
_diffrn_radiation_wavelength 0.80000
_diffrn_reflns_av_R_equivalents 0.0704
_diffrn_reflns_av_sigmaI/netI 0.0344
_diffrn_reflns_limit_h_max 12
_diffrn_reflns_limit_h_min -14
_diffrn_reflns_limit_k_max 22
_diffrn_reflns_limit_k_min -22
_diffrn_reflns_limit_l_max 22
_diffrn_reflns_limit_l_min -22
_diffrn_reflns_number 76043
_diffrn_reflns_theta_full 26.46
_diffrn_reflns_theta_max 26.46
_diffrn_reflns_theta_min 1.62
_diffrn_standards_decay_% 0.0
_diffrn_standards_number 0
_exptl_absorpt_coefficient_mu 0.672
_exptl_absorpt_correction_T_max 1.0
_exptl_absorpt_correction_T_min 0.850073
_exptl_absorpt_correction_type multi-scan
_exptl_absorpt_process_details 'SADABS, Bruker AXS (2004)'
_exptl_crystal_colour colourless
_exptl_crystal_density_diffrn 1.788
_exptl_crystal_density_meas ?
_exptl_crystal_density_method none
_exptl_crystal_description prism
_exptl_crystal_F_000 2880
_exptl_crystal_size_max 0.134
_exptl_crystal_size_mid 0.037
_exptl_crystal_size_min 0.024
_refine_diff_density_max 0.671
_refine_diff_density_min -0.501
_refine_diff_density_rms 0.130
_refine_ls_extinction_method none
_refine_ls_goodness_of_fit_ref 1.212
_refine_ls_hydrogen_treatment none
_refine_ls_matrix_type full
_refine_ls_number_parameters 649
_refine_ls_number_reflns 7720
_refine_ls_number_restraints 0
_refine_ls_restrained_S_all 1.212
_refine_ls_R_factor_all 0.0911
_refine_ls_R_factor_gt 0.0723
_refine_ls_shift/su_max 0.001
_refine_ls_shift/su_mean 0.000
_refine_ls_structure_factor_coef Fsqd
_refine_ls_weighting_details 'calc w=1/[\s^2^(Fo^2^)+(0.0430P)^2^+59.6811P] where P=(Fo^2^+2Fc^2^)/3'
_refine_ls_weighting_scheme calc
_refine_ls_wR_factor_gt 0.1760
_refine_ls_wR_factor_ref 0.1840
_reflns_number_gt 5997
_reflns_number_total 7720
_reflns_threshold_expression I>2\s(I)
_cod_data_source_file jp075934p_zsm5calcined_1030.cif
_cod_data_source_block ZSM-5_calcined
_cod_depositor_comments
;
The following automatic conversions were performed:

'_chemical_melting_point' value 'not determined' was changed to '?' -
the value is undefined or not given.

Automatic conversion script
Id: cif_fix_values 1715 2011-07-08 13:25:40Z adriana 

The following automatic conversions were performed:

'_exptl_crystal_density_meas' value 'none' was changed to '?' - the
value is perceived as not measured.

Automatic conversion script
Id: cif_fix_values 3008 2015-01-20 13:52:24Z robertas 
;
_cod_database_code 1505106

loop_
_symmetry_equiv_pos_as_xyz
'x, y, z'
'-x+1/2, y+1/2, -z+1/2'
'-x, -y, -z'
'x-1/2, -y-1/2, z-1/2'

loop_
_atom_site_label
_atom_site_type_symbol
_atom_site_fract_x
_atom_site_fract_y
_atom_site_fract_z
_atom_site_U_iso_or_equiv
_atom_site_adp_type
_atom_site_occupancy
_atom_site_symmetry_multiplicity
_atom_site_calc_flag
Si1 Si 0.67779(16) 0.57912(10) 1.05577(11) 0.0142(5) Uani 1 1 d
Si2 Si 0.83301(17) 0.68703(11) 1.03048(11) 0.0181(5) Uani 1 1 d
Si3 Si 1.05036(16) 0.72046(11) 1.06240(11) 0.0157(5) Uani 1 1 d
Si4 Si 1.03559(16) 0.87631(10) 1.06265(11) 0.0142(5) Uani 1 1 d
Si5 Si 0.82264(16) 0.92393(10) 1.02800(11) 0.0142(5) Uani 1 1 d
Si6 Si 0.68452(16) 0.80555(11) 1.05598(10) 0.0152(5) Uani 1 1 d
Si7 Si 0.68048(16) 0.57494(10) 0.82847(11) 0.0141(5) Uani 1 1 d
Si8 Si 0.82537(16) 0.68801(11) 0.87305(11) 0.0151(5) Uani 1 1 d
Si9 Si 1.03573(16) 0.72675(10) 0.82432(11) 0.0148(5) Uani 1 1 d
Si10 Si 1.03390(17) 0.88096(10) 0.82405(11) 0.0156(5) Uani 1 1 d
Si11 Si 0.82358(16) 0.92861(10) 0.87048(11) 0.0145(5) Uani 1 1 d
Si12 Si 0.68555(16) 0.80943(11) 0.83397(11) 0.0161(5) Uani 1 1 d
Si13 Si 0.83474(16) 1.07245(10) 1.05715(11) 0.0156(5) Uani 1 1 d
Si14 Si 0.68764(16) 1.18796(11) 1.02737(11) 0.0169(5) Uani 1 1 d
Si15 Si 0.52979(16) 0.77749(11) 0.93887(11) 0.0163(5) Uani 1 1 d
Si16 Si 0.53351(16) 0.62169(11) 0.93580(11) 0.0147(5) Uani 1 1 d
Si17 Si 0.32081(15) 0.57127(10) 0.97293(11) 0.0129(5) Uani 1 1 d
Si18 Si 0.18197(16) 0.68751(11) 0.93798(11) 0.0161(5) Uani 1 1 d
Si19 Si 0.81542(16) 1.07601(10) 0.82785(10) 0.0142(5) Uani 1 1 d
Si20 Si 0.67047(16) 1.18785(11) 0.86920(11) 0.0154(5) Uani 1 1 d
Si21 Si 0.54384(16) 0.77317(11) 1.16941(11) 0.0153(5) Uani 1 1 d
Si22 Si 0.53708(16) 0.61878(10) 1.17046(11) 0.0145(5) Uani 1 1 d
Si23 Si 0.32204(16) 0.57234(10) 1.13043(11) 0.0150(5) Uani 1 1 d
Si24 Si 0.69947(16) 0.80655(11) 0.67985(10) 0.0154(5) Uani 1 1 d
O1 O 0.7780(5) 0.6229(3) 1.0580(3) 0.0334(16) Uani 1 1 d
O2 O 0.9402(4) 0.6897(3) 1.0652(3) 0.0279(14) Uani 1 1 d
O3 O 1.0439(5) 0.7982(3) 1.0493(4) 0.0405(17) Uani 1 1 d
O4 O 0.9210(4) 0.8980(3) 1.0667(3) 0.0293(15) Uani 1 1 d
O5 O 0.7289(4) 0.8784(3) 1.0462(3) 0.0292(15) Uani 1 1 d
O6 O 0.7721(5) 0.7519(3) 1.0477(4) 0.0379(17) Uani 1 1 d
O7 O 0.7719(5) 0.6228(3) 0.8465(3) 0.0362(16) Uani 1 1 d
O8 O 0.9286(5) 0.6947(3) 0.8344(3) 0.0381(16) Uani 1 1 d
O9 O 1.0315(5) 0.8045(3) 0.8444(3) 0.0312(15) Uani 1 1 d
O10 O 0.9239(5) 0.9111(3) 0.8314(3) 0.0379(17) Uani 1 1 d
O11 O 0.7350(5) 0.8795(3) 0.8480(3) 0.0365(16) Uani 1 1 d
O12 O 0.7592(5) 0.7525(3) 0.8600(4) 0.0414(18) Uani 1 1 d
O13 O 0.8450(6) 0.6812(4) 0.9512(3) 0.0438(18) Uani 1 1 d
O14 O 0.8431(5) 0.9224(3) 0.9489(3) 0.0332(15) Uani 1 1 d
O15 O 0.6211(5) 0.5845(3) 1.1256(3) 0.0340(16) Uani 1 1 d
O16 O 0.6080(5) 0.6052(4) 0.9963(3) 0.0424(18) Uani 1 1 d
O17 O 0.5817(4) 0.5985(3) 0.8664(3) 0.0297(15) Uani 1 1 d
O18 O 0.6385(4) 0.8014(3) 1.1302(3) 0.0261(14) Uani 1 1 d
O19 O 0.5979(5) 0.7926(4) 1.0028(3) 0.0392(17) Uani 1 1 d
O20 O 0.5822(4) 0.8043(3) 0.8726(3) 0.0307(15) Uani 1 1 d
O21 O 0.7956(4) 0.9974(3) 1.0512(3) 0.0235(13) Uani 1 1 d
O22 O 0.7891(4) 1.0022(3) 0.8525(3) 0.0287(15) Uani 1 1 d
O23 O 0.6573(5) 0.5763(3) 0.7498(3) 0.0318(15) Uani 1 1 d
O24 O 0.6636(4) 0.8017(3) 0.7553(3) 0.0285(14) Uani 1 1 d
O25 O 1.0669(4) 0.7182(3) 0.7473(3) 0.0245(13) Uani 1 1 d
O26 O 1.0681(4) 0.8896(3) 0.7481(3) 0.0224(13) Uani 1 1 d
O27 O 0.7415(5) 1.1208(3) 1.0516(4) 0.0391(17) Uani 1 1 d
O28 O 0.4249(4) 0.8137(3) 0.9467(3) 0.0311(15) Uani 1 1 d
O29 O 0.5110(5) 0.6990(3) 0.9334(3) 0.0400(17) Uani 1 1 d
O30 O 0.4316(4) 0.5832(3) 0.9460(3) 0.0356(16) Uani 1 1 d
O31 O 0.2446(4) 0.6199(3) 0.9361(3) 0.0282(14) Uani 1 1 d
O32 O 0.7450(5) 1.2504(3) 1.0593(3) 0.0351(16) Uani 1 1 d
O33 O 0.7203(5) 1.1215(3) 0.8414(3) 0.0324(15) Uani 1 1 d
O34 O 0.4454(4) 0.8140(3) 1.1462(3) 0.0271(14) Uani 1 1 d
O35 O 0.5260(5) 0.6964(3) 1.1520(3) 0.0300(14) Uani 1 1 d
O36 O 0.4324(5) 0.5833(3) 1.1567(3) 0.0389(17) Uani 1 1 d
O37 O 0.7476(5) 0.8778(3) 0.6665(3) 0.0375(17) Uani 1 1 d
O38 O 0.7820(5) 0.7509(3) 0.6684(4) 0.0393(17) Uani 1 1 d
O39 O 0.6895(5) 1.1945(4) 0.9478(3) 0.0459(18) Uani 1 1 d
O40 O 0.3186(5) 0.5849(3) 1.0513(3) 0.0344(16) Uani 1 1 d
O41 O 1.1110(5) 0.9183(3) 0.8717(3) 0.0336(16) Uani 1 1 d
O42 O 1.0868(5) 0.9139(3) 1.0013(3) 0.0331(15) Uani 1 1 d
O43 O 1.0890(4) 0.8956(3) 1.1320(3) 0.0315(15) Uani 1 1 d
O44 O 1.1159(4) 0.6906(3) 0.8710(3) 0.0285(14) Uani 1 1 d
O45 O 1.1111(5) 0.6871(3) 1.0023(3) 0.0360(16) Uani 1 1 d
O46 O 1.1050(5) 0.7053(4) 1.1319(3) 0.0399(17) Uani 1 1 d
O47 O 0.7099(4) 0.5038(3) 1.0439(3) 0.0271(14) Uani 1 1 d
O48 O 0.7110(4) 0.5020(3) 0.8519(3) 0.0289(15) Uani 1 1 d

loop_
_atom_site_aniso_label
_atom_site_aniso_U_11
_atom_site_aniso_U_22
_atom_site_aniso_U_33
_atom_site_aniso_U_23
_atom_site_aniso_U_13
_atom_site_aniso_U_12
Si1 0.0153(12) 0.0090(11) 0.0182(11) -0.0016(9) 0.0002(9) 0.0011(9)
Si2 0.0227(12) 0.0117(11) 0.0200(12) -0.0002(9) 0.0013(9) -0.0014(9)
Si3 0.0151(12) 0.0128(11) 0.0190(12) -0.0005(9) -0.0033(9) -0.0010(9)
Si4 0.0125(11) 0.0093(11) 0.0209(12) -0.0001(9) -0.0008(9) -0.0015(9)
Si5 0.0139(11) 0.0092(11) 0.0195(12) 0.0006(9) -0.0010(9) -0.0025(9)
Si6 0.0176(12) 0.0102(11) 0.0178(11) 0.0006(9) 0.0012(9) -0.0035(9)
Si7 0.0165(11) 0.0094(11) 0.0165(11) -0.0014(9) 0.0009(9) -0.0006(9)
Si8 0.0129(11) 0.0108(11) 0.0216(12) -0.0005(9) -0.0022(9) -0.0007(9)
Si9 0.0161(12) 0.0111(11) 0.0173(12) 0.0015(9) 0.0003(9) 0.0000(9)
Si10 0.0197(12) 0.0118(11) 0.0152(11) -0.0023(9) -0.0014(9) -0.0011(9)
Si11 0.0153(11) 0.0097(11) 0.0186(11) -0.0009(9) 0.0000(9) -0.0012(9)
Si12 0.0174(11) 0.0129(11) 0.0178(11) 0.0013(9) -0.0024(9) -0.0021(9)
Si13 0.0184(12) 0.0099(11) 0.0186(12) -0.0005(9) -0.0006(9) -0.0001(9)
Si14 0.0175(12) 0.0114(11) 0.0217(12) -0.0010(9) 0.0011(9) 0.0029(9)
Si15 0.0185(12) 0.0126(11) 0.0179(12) -0.0022(9) 0.0002(9) -0.0005(9)
Si16 0.0140(12) 0.0121(11) 0.0181(11) -0.0003(9) 0.0003(9) 0.0003(9)
Si17 0.0128(11) 0.0068(10) 0.0192(11) 0.0009(9) 0.0002(9) 0.0022(9)
Si18 0.0166(11) 0.0128(11) 0.0188(11) -0.0010(9) -0.0026(9) 0.0024(9)
Si19 0.0164(12) 0.0093(11) 0.0169(11) -0.0007(9) -0.0013(9) 0.0002(9)
Si20 0.0124(11) 0.0141(11) 0.0198(11) 0.0006(9) 0.0007(9) 0.0025(9)
Si21 0.0151(12) 0.0121(11) 0.0187(12) 0.0016(9) 0.0002(9) 0.0003(9)
Si22 0.0153(12) 0.0109(11) 0.0172(11) -0.0011(9) -0.0006(9) 0.0000(9)
Si23 0.0169(12) 0.0091(11) 0.0191(12) 0.0003(9) -0.0021(9) -0.0020(9)
Si24 0.0154(11) 0.0144(11) 0.0166(11) -0.0011(9) -0.0002(9) -0.0024(9)
O1 0.031(4) 0.020(3) 0.050(4) 0.007(3) -0.003(3) -0.013(3)
O2 0.020(3) 0.026(3) 0.037(4) 0.003(3) 0.000(3) -0.005(3)
O3 0.046(4) 0.008(3) 0.068(5) -0.001(3) -0.004(4) 0.000(3)
O4 0.021(3) 0.043(4) 0.024(3) 0.005(3) -0.001(3) 0.000(3)
O5 0.029(4) 0.007(3) 0.052(4) 0.005(3) 0.001(3) -0.006(3)
O6 0.030(4) 0.017(3) 0.067(5) -0.005(3) 0.004(3) 0.015(3)
O7 0.037(4) 0.019(3) 0.053(4) -0.007(3) -0.004(3) -0.014(3)
O8 0.031(4) 0.040(4) 0.044(4) -0.006(3) 0.013(3) -0.010(3)
O9 0.054(4) 0.008(3) 0.032(3) -0.001(3) 0.005(3) -0.001(3)
O10 0.032(4) 0.045(4) 0.037(4) 0.010(3) 0.014(3) 0.023(3)
O11 0.037(4) 0.022(3) 0.051(4) -0.003(3) -0.012(3) -0.008(3)
O12 0.041(4) 0.021(3) 0.063(5) 0.004(3) -0.013(4) 0.012(3)
O13 0.058(5) 0.050(5) 0.024(4) -0.002(3) 0.000(3) 0.008(4)
O14 0.039(4) 0.034(4) 0.026(3) -0.005(3) 0.001(3) 0.003(3)
O15 0.041(4) 0.036(4) 0.026(3) -0.002(3) 0.012(3) 0.018(3)
O16 0.038(4) 0.062(5) 0.027(4) 0.000(3) -0.009(3) 0.016(4)
O17 0.026(3) 0.037(4) 0.026(3) -0.001(3) 0.003(3) 0.007(3)
O18 0.016(3) 0.041(4) 0.021(3) 0.002(3) 0.001(2) -0.008(3)
O19 0.034(4) 0.059(5) 0.025(3) -0.004(3) -0.007(3) -0.011(3)
O20 0.019(3) 0.045(4) 0.028(3) 0.008(3) 0.007(3) 0.003(3)
O21 0.022(3) 0.011(3) 0.037(4) -0.003(3) 0.003(3) -0.003(2)
O22 0.027(3) 0.010(3) 0.048(4) 0.007(3) 0.003(3) 0.001(3)
O23 0.033(4) 0.038(4) 0.025(3) 0.001(3) 0.002(3) 0.006(3)
O24 0.031(4) 0.035(4) 0.020(3) -0.003(3) 0.002(3) -0.009(3)
O25 0.022(3) 0.024(3) 0.028(3) 0.002(3) 0.003(3) 0.003(3)
O26 0.016(3) 0.025(3) 0.026(3) -0.003(3) 0.002(2) -0.003(2)
O27 0.030(4) 0.017(3) 0.070(5) 0.008(3) 0.002(3) 0.012(3)
O28 0.028(3) 0.018(3) 0.047(4) 0.008(3) 0.000(3) 0.002(3)
O29 0.057(5) 0.017(3) 0.047(4) 0.000(3) 0.002(3) 0.003(3)
O30 0.021(3) 0.026(4) 0.060(5) -0.005(3) 0.009(3) -0.007(3)
O31 0.030(4) 0.022(3) 0.032(3) -0.005(3) -0.010(3) 0.012(3)
O32 0.034(4) 0.020(3) 0.051(4) -0.006(3) 0.000(3) -0.009(3)
O33 0.028(4) 0.016(3) 0.054(4) -0.007(3) 0.001(3) 0.009(3)
O34 0.012(3) 0.024(3) 0.046(4) 0.001(3) -0.009(3) 0.005(3)
O35 0.046(4) 0.012(3) 0.032(3) 0.000(3) -0.005(3) -0.002(3)
O36 0.024(4) 0.038(4) 0.054(4) 0.003(3) -0.014(3) -0.013(3)
O37 0.043(4) 0.024(4) 0.047(4) 0.003(3) 0.018(3) -0.009(3)
O38 0.037(4) 0.028(4) 0.053(4) -0.011(3) 0.008(3) 0.009(3)
O39 0.038(4) 0.071(5) 0.028(4) -0.003(4) -0.004(3) 0.001(4)
O40 0.054(4) 0.022(3) 0.027(3) 0.001(3) -0.008(3) 0.000(3)
O41 0.042(4) 0.033(4) 0.026(3) 0.002(3) -0.008(3) -0.019(3)
O42 0.033(4) 0.039(4) 0.027(3) 0.004(3) 0.005(3) -0.012(3)
O43 0.026(4) 0.045(4) 0.023(3) -0.004(3) -0.006(3) -0.007(3)
O44 0.029(3) 0.030(3) 0.027(3) -0.004(3) -0.008(3) 0.012(3)
O45 0.038(4) 0.038(4) 0.032(4) -0.007(3) 0.008(3) 0.002(3)
O46 0.028(4) 0.066(5) 0.025(3) 0.003(3) -0.007(3) 0.009(3)
O47 0.026(3) 0.010(3) 0.045(4) -0.007(3) 0.006(3) -0.001(2)
O48 0.027(3) 0.012(3) 0.048(4) 0.007(3) -0.003(3) -0.005(3)

loop_
_atom_type_symbol
_atom_type_description
_atom_type_scat_dispersion_real
_atom_type_scat_dispersion_imag
_atom_type_scat_source
O O 0.0106 0.0060 'International Tables Vol C Tables 4.2.6.8 and 6.1.1.4'
Si Si 0.0817 0.0704 'International Tables Vol C Tables 4.2.6.8 and 6.1.1.4'

loop_
_geom_angle_atom_site_label_1
_geom_angle_atom_site_label_2
_geom_angle_atom_site_label_3
_geom_angle
_geom_angle_site_symmetry_1
_geom_angle_site_symmetry_3
_geom_angle_publ_flag
O16 Si1 O15 110.2(4) . . y
O16 Si1 O47 111.2(4) . . y
O15 Si1 O47 108.9(3) . . y
O16 Si1 O1 108.9(4) . . y
O15 Si1 O1 110.1(4) . . y
O47 Si1 O1 107.4(3) . . y
O6 Si2 O1 110.9(4) . . y
O6 Si2 O2 110.1(4) . . y
O1 Si2 O2 107.3(3) . . y
O6 Si2 O13 109.5(4) . . y
O1 Si2 O13 109.5(4) . . y
O2 Si2 O13 109.6(4) . . y
O46 Si3 O3 110.9(4) . . y
O46 Si3 O45 109.7(4) . . y
O3 Si3 O45 108.5(4) . . y
O46 Si3 O2 108.1(4) . . y
O3 Si3 O2 109.7(4) . . y
O45 Si3 O2 109.8(3) . . y
O43 Si4 O42 110.7(3) . . y
O43 Si4 O4 108.2(3) . . y
O42 Si4 O4 109.2(3) . . y
O43 Si4 O3 110.6(4) . . y
O42 Si4 O3 107.9(4) . . y
O4 Si4 O3 110.2(4) . . y
O21 Si5 O5 106.6(3) . . y
O21 Si5 O14 110.2(3) . . y
O5 Si5 O14 110.8(4) . . y
O21 Si5 O4 110.5(3) . . y
O5 Si5 O4 110.3(3) . . y
O14 Si5 O4 108.6(3) . . y
O19 Si6 O5 110.0(4) . . y
O19 Si6 O6 110.6(4) . . y
O5 Si6 O6 109.5(4) . . y
O19 Si6 O18 108.7(3) . . y
O5 Si6 O18 107.9(3) . . y
O6 Si6 O18 110.2(4) . . y
O23 Si7 O48 110.5(3) . . y
O23 Si7 O7 110.6(4) . . y
O48 Si7 O7 107.3(3) . . y
O23 Si7 O17 107.7(3) . . y
O48 Si7 O17 110.2(3) . . y
O7 Si7 O17 110.5(4) . . y
O13 Si8 O7 109.1(4) . . y
O13 Si8 O12 108.5(4) . . y
O7 Si8 O12 111.9(4) . . y
O13 Si8 O8 110.2(4) . . y
O7 Si8 O8 107.5(4) . . y
O12 Si8 O8 109.7(4) . . y
O8 Si9 O44 110.2(4) . . y
O8 Si9 O25 108.8(3) . . y
O44 Si9 O25 109.2(3) . . y
O8 Si9 O9 109.2(4) . . y
O44 Si9 O9 108.9(3) . . y
O25 Si9 O9 110.6(3) . . y
O41 Si10 O26 108.9(3) . . y
O41 Si10 O9 108.7(3) . . y
O26 Si10 O9 110.7(3) . . y
O41 Si10 O10 111.2(4) . . y
O26 Si10 O10 108.6(3) . . y
O9 Si10 O10 108.8(4) . . y
O14 Si11 O22 109.9(3) . . y
O14 Si11 O10 109.3(4) . . y
O22 Si11 O10 109.8(3) . . y
O14 Si11 O11 110.0(4) . . y
O22 Si11 O11 107.4(3) . . y
O10 Si11 O11 110.5(4) . . y
O11 Si12 O20 109.7(4) . . y
O11 Si12 O12 109.1(4) . . y
O20 Si12 O12 109.5(4) . . y
O11 Si12 O24 109.4(4) . . y
O20 Si12 O24 108.3(3) . . y
O12 Si12 O24 110.8(4) . . y
O27 Si13 O41 109.9(4) . 3_777 y
O27 Si13 O42 111.5(4) . 3_777 y
O41 Si13 O42 109.2(3) 3_777 3_777 y
O27 Si13 O21 108.5(3) . . y
O41 Si13 O21 108.7(3) 3_777 . y
O42 Si13 O21 109.0(3) 3_777 . y
O39 Si14 O28 110.3(4) . 3_677 y
O39 Si14 O32 108.6(4) . . y
O28 Si14 O32 109.8(3) 3_677 . y
O39 Si14 O27 111.0(4) . . y
O28 Si14 O27 107.9(3) 3_677 . y
O32 Si14 O27 109.3(4) . . y
O19 Si15 O28 109.5(4) . . y
O19 Si15 O20 110.1(4) . . y
O28 Si15 O20 108.8(3) . . y
O19 Si15 O29 109.4(4) . . y
O28 Si15 O29 108.7(4) . . y
O20 Si15 O29 110.3(4) . . y
O30 Si16 O29 108.7(4) . . y
O30 Si16 O16 109.6(4) . . y
O29 Si16 O16 110.2(4) . . y
O30 Si16 O17 108.8(4) . . y
O29 Si16 O17 109.8(4) . . y
O16 Si16 O17 109.7(3) . . y
O40 Si17 O31 109.2(3) . . y
O40 Si17 O47 111.3(3) . 3_667 y
O31 Si17 O47 108.8(3) . 3_667 y
O40 Si17 O30 109.3(4) . . y
O31 Si17 O30 110.3(4) . . y
O47 Si17 O30 107.9(3) 3_667 . y
O32 Si18 O44 109.5(4) 3_677 1_455 y
O32 Si18 O31 110.4(3) 3_677 . y
O44 Si18 O31 107.5(3) 1_455 . y
O32 Si18 O45 110.2(4) 3_677 1_455 y
O44 Si18 O45 109.9(3) 1_455 1_455 y
O31 Si18 O45 109.2(4) . 1_455 y
O23 Si19 O33 110.7(4) 2_656 . y
O23 Si19 O22 110.7(3) 2_656 . y
O33 Si19 O22 107.6(3) . . y
O23 Si19 O43 107.0(3) 2_656 3_777 y
O33 Si19 O43 110.2(3) . 3_777 y
O22 Si19 O43 110.7(3) . 3_777 y
O34 Si20 O39 110.0(4) 3_677 . y
O34 Si20 O33 109.0(3) 3_677 . y
O39 Si20 O33 110.3(4) . . y
O34 Si20 O38 108.7(3) 3_677 2_656 y
O39 Si20 O38 109.4(4) . 2_656 y
O33 Si20 O38 109.4(4) . 2_656 y
O25 Si21 O18 106.9(3) 4_576 . y
O25 Si21 O35 110.1(3) 4_576 . y
O18 Si21 O35 110.8(3) . . y
O25 Si21 O34 111.9(3) 4_576 . y
O18 Si21 O34 109.1(3) . . y
O35 Si21 O34 108.1(3) . . y
O36 Si22 O15 109.4(4) . . y
O36 Si22 O26 109.7(3) . 4_576 y
O15 Si22 O26 108.3(3) . 4_576 y
O36 Si22 O35 108.4(4) . . y
O15 Si22 O35 110.8(3) . . y
O26 Si22 O35 110.1(3) 4_576 . y
O36 Si23 O37 110.5(4) . 4_576 y
O36 Si23 O40 108.9(4) . . y
O37 Si23 O40 109.5(4) 4_576 . y
O36 Si23 O48 108.5(3) . 3_667 y
O37 Si23 O48 108.4(4) 4_576 3_667 y
O40 Si23 O48 111.1(3) . 3_667 y
O24 Si24 O38 108.0(4) . . y
O24 Si24 O37 109.9(3) . . y
O38 Si24 O37 109.1(4) . . y
O24 Si24 O46 108.1(3) . 4_575 y
O38 Si24 O46 110.9(4) . 4_575 y
O37 Si24 O46 110.7(4) . 4_575 y
Si2 O1 Si1 145.8(4) . . y
Si2 O2 Si3 145.7(4) . . y
Si3 O3 Si4 160.9(5) . . y
Si4 O4 Si5 147.9(4) . . y
Si6 O5 Si5 148.1(4) . . y
Si2 O6 Si6 163.5(5) . . y
Si8 O7 Si7 156.7(5) . . y
Si9 O8 Si8 152.2(5) . . y
Si10 O9 Si9 150.7(4) . . y
Si11 O10 Si10 155.0(5) . . y
Si12 O11 Si11 154.9(5) . . y
Si8 O12 Si12 168.6(5) . . y
Si8 O13 Si2 162.1(5) . . y
Si11 O14 Si5 159.8(5) . . y
Si1 O15 Si22 149.2(4) . . y
Si1 O16 Si16 172.6(6) . . y
Si16 O17 Si7 146.7(4) . . y
Si21 O18 Si6 141.2(4) . . y
Si6 O19 Si15 168.0(5) . . y
Si12 O20 Si15 144.4(4) . . y
Si5 O21 Si13 145.3(4) . . y
Si11 O22 Si19 150.1(4) . . y
Si7 O23 Si19 155.5(4) . 2_646 y
Si24 O24 Si12 150.2(4) . . y
Si21 O25 Si9 150.8(4) 4_675 . y
Si10 O26 Si22 145.8(4) . 4_675 y
Si13 O27 Si14 152.7(5) . . y
Si15 O28 Si14 149.1(4) . 3_677 y
Si16 O29 Si15 159.3(5) . . y
Si16 O30 Si17 156.7(5) . . y
Si17 O31 Si18 148.1(4) . . y
Si18 O32 Si14 157.6(5) 3_677 . y
Si19 O33 Si20 151.4(4) . . y
Si20 O34 Si21 147.1(4) 3_677 . y
Si21 O35 Si22 150.8(4) . . y
Si23 O36 Si22 159.7(5) . . y
Si23 O37 Si24 154.0(5) 4_675 . y
Si24 O38 Si20 154.3(5) . 2_646 y
Si20 O39 Si14 166.1(5) . . y
Si17 O40 Si23 160.7(4) . . y
Si10 O41 Si13 151.0(4) . 3_777 y
Si4 O42 Si13 158.1(5) . 3_777 y
Si4 O43 Si19 149.8(4) . 3_777 y
Si9 O44 Si18 150.9(4) . 1_655 y
Si18 O45 Si3 154.8(5) 1_655 . y
Si3 O46 Si24 154.9(5) . 4_676 y
Si1 O47 Si17 149.3(4) . 3_667 y
Si7 O48 Si23 148.8(4) . 3_667 y

loop_
_geom_bond_atom_site_label_1
_geom_bond_atom_site_label_2
_geom_bond_distance
_geom_bond_site_symmetry_2
_geom_bond_publ_flag
Si1 O16 1.589(6) . y
Si1 O15 1.593(6) . y
Si1 O47 1.594(6) . y
Si1 O1 1.604(6) . y
Si2 O6 1.578(6) . y
Si2 O1 1.587(6) . y
Si2 O2 1.587(6) . y
Si2 O13 1.591(7) . y
Si3 O46 1.588(6) . y
Si3 O3 1.589(6) . y
Si3 O45 1.600(6) . y
Si3 O2 1.601(6) . y
Si4 O43 1.596(6) . y
Si4 O42 1.596(6) . y
Si4 O4 1.598(6) . y
Si4 O3 1.598(6) . y
Si5 O21 1.591(6) . y
Si5 O5 1.597(6) . y
Si5 O14 1.600(6) . y
Si5 O4 1.605(6) . y
Si6 O19 1.583(6) . y
Si6 O5 1.595(6) . y
Si6 O6 1.603(6) . y
Si6 O18 1.606(6) . y
Si7 O23 1.592(6) . y
Si7 O48 1.592(6) . y
Si7 O7 1.595(6) . y
Si7 O17 1.600(6) . y
Si8 O13 1.580(7) . y
Si8 O7 1.583(6) . y
Si8 O12 1.590(6) . y
Si8 O8 1.592(7) . y
Si9 O8 1.587(7) . y
Si9 O44 1.588(6) . y
Si9 O25 1.600(6) . y
Si9 O9 1.615(6) . y
Si10 O41 1.583(6) . y
Si10 O26 1.592(6) . y
Si10 O9 1.593(6) . y
Si10 O10 1.600(6) . y
Si11 O14 1.584(6) . y
Si11 O22 1.590(6) . y
Si11 O10 1.597(6) . y
Si11 O11 1.603(6) . y
Si12 O11 1.582(6) . y
Si12 O20 1.591(6) . y
Si12 O12 1.595(6) . y
Si12 O24 1.597(6) . y
Si13 O27 1.585(6) . y
Si13 O41 1.596(6) 3_777 y
Si13 O42 1.597(6) 3_777 y
Si13 O21 1.603(6) . y
Si14 O39 1.588(7) . y
Si14 O28 1.596(7) 3_677 y
Si14 O32 1.601(6) . y
Si14 O27 1.604(6) . y
Si15 O19 1.587(6) . y
Si15 O28 1.592(6) . y
Si15 O20 1.593(6) . y
Si15 O29 1.604(7) . y
Si16 O30 1.583(6) . y
Si16 O29 1.585(6) . y
Si16 O16 1.591(6) . y
Si16 O17 1.599(6) . y
Si17 O40 1.583(6) . y
Si17 O31 1.587(6) . y
Si17 O47 1.600(6) 3_667 y
Si17 O30 1.600(6) . y
Si18 O32 1.586(6) 3_677 y
Si18 O44 1.593(6) 1_455 y
Si18 O31 1.599(6) . y
Si18 O45 1.599(7) 1_455 y
Si19 O23 1.592(6) 2_656 y
Si19 O33 1.593(6) . y
Si19 O22 1.605(6) . y
Si19 O43 1.606(6) 3_777 y
Si20 O34 1.579(6) 3_677 y
Si20 O39 1.588(7) . y
Si20 O33 1.594(6) . y
Si20 O38 1.606(6) 2_656 y
Si21 O25 1.587(6) 4_576 y
Si21 O18 1.599(6) . y
Si21 O35 1.601(6) . y
Si21 O34 1.616(6) . y
Si22 O36 1.593(6) . y
Si22 O15 1.599(6) . y
Si22 O26 1.604(6) 4_576 y
Si22 O35 1.611(6) . y
Si23 O36 1.578(6) . y
Si23 O37 1.590(6) 4_576 y
Si23 O40 1.594(6) . y
Si23 O48 1.600(6) 3_667 y
Si24 O24 1.584(6) . y
Si24 O38 1.592(7) . y
Si24 O37 1.595(6) . y
Si24 O46 1.594(6) 4_575 y
O23 Si19 1.592(6) 2_646 y
O25 Si21 1.587(6) 4_675 y
O26 Si22 1.604(6) 4_675 y
O28 Si14 1.596(6) 3_677 y
O32 Si18 1.586(6) 3_677 y
O34 Si20 1.579(6) 3_677 y
O37 Si23 1.589(6) 4_675 y
O38 Si20 1.606(6) 2_646 y
O41 Si13 1.596(6) 3_777 y
O42 Si13 1.597(6) 3_777 y
O43 Si19 1.606(6) 3_777 y
O44 Si18 1.593(6) 1_655 y
O45 Si18 1.599(7) 1_655 y
O46 Si24 1.594(6) 4_676 y
O47 Si17 1.600(6) 3_667 y
O48 Si23 1.600(6) 3_667 y
